data_7000418
loop_
_publ_author_name
'Bullock, Thomas H.'
'Chan, Wesley T. K.'
'Eisler, Dana J.'
'Streib, Manuel'
'Wright, Dominic S.'

_publ_section_title
;
 Metal and ligand substitution of the aluminium tris-pyridyl ligands
 [RAl(2-py&#x2032;)3]&#x2212; (R = Et, nBu, sBu, tBu; 2-py&#x2032; =
 2-pyridyl, 3-methyl-2-pyridyl, 5-methyl-2-pyridyl, 6-methyl-2-pyridyl)
;
_journal_issue 6
_journal_name_full 'Dalton Transactions'
_journal_page_first 1046
_journal_page_last 1054
_journal_paper_doi 10.1039/b815057e
_journal_year 2009
_chemical_formula_moiety 'C23 H29 Al Li N3 O, C4 H8 O'
_chemical_formula_sum 'C27 H37 Al Li N3 O2'
_chemical_formula_weight 469.52
_chemical_name_systematic
;
?
;
_space_group_IT_number 14
_symmetry_cell_setting monoclinic
_symmetry_space_group_name_Hall '-P 2yn'
_symmetry_space_group_name_H-M 'P 1 21/n 1'
_atom_sites_solution_hydrogens geom
_atom_sites_solution_primary direct
_atom_sites_solution_secondary difmap
_audit_creation_method SHELXL-97
_cell_angle_alpha 90.00
_cell_angle_beta 94.2510(10)
_cell_angle_gamma 90.00
_cell_formula_units_Z 4
_cell_length_a 8.6497(2)
_cell_length_b 15.1909(3)
_cell_length_c 20.8005(5)
_cell_measurement_reflns_used 23145
_cell_measurement_temperature 180(2)
_cell_measurement_theta_max 27.48
_cell_measurement_theta_min 1.00
_cell_volume 2725.60(11)
_computing_cell_refinement 'HKL Scalepack (Otwinowski & Minor 1997)'
_computing_data_collection 'Collect (Nonius B.V. 1998)'
_computing_data_reduction
;
HKL Denzo and Scalepack (Otwinowski & Minor 1997)
;
_computing_publication_material 'SHELXL-97 (Sheldrick 1997)'
_computing_structure_refinement 'SHELXL-97 (Sheldrick 1997)'
_computing_structure_solution 'SIR-92 (Altomare et al. 1994)'
_diffrn_ambient_temperature 180(2)
_diffrn_measured_fraction_theta_full 0.986
_diffrn_measured_fraction_theta_max 0.986
_diffrn_measurement_device_type 'Nonius Kappa CCD'
_diffrn_measurement_method 'Thin slice \w and \f scans'
_diffrn_radiation_monochromator graphite
_diffrn_radiation_source 'fine-focus sealed tube'
_diffrn_radiation_type MoK\a
_diffrn_radiation_wavelength 0.71069
_diffrn_reflns_av_R_equivalents 0.0344
_diffrn_reflns_av_sigmaI/netI 0.0292
_diffrn_reflns_limit_h_max 10
_diffrn_reflns_limit_h_min -10
_diffrn_reflns_limit_k_max 18
_diffrn_reflns_limit_k_min -17
_diffrn_reflns_limit_l_max 24
_diffrn_reflns_limit_l_min -24
_diffrn_reflns_number 14520
_diffrn_reflns_theta_full 25.00
_diffrn_reflns_theta_max 25.00
_diffrn_reflns_theta_min 3.64
_diffrn_standards_number 0
_exptl_absorpt_coefficient_mu 0.101
_exptl_absorpt_correction_T_max 0.966
_exptl_absorpt_correction_T_min 0.818
_exptl_absorpt_correction_type multi-scan
_exptl_absorpt_process_details
;
multi-scan from symmetry-related measurements
Sortav (Blessing 1995)
;
_exptl_crystal_colour Colourless
_exptl_crystal_density_diffrn 1.144
_exptl_crystal_density_method 'not measured'
_exptl_crystal_description Blocks
_exptl_crystal_F_000 1008
_exptl_crystal_size_max 0.46
_exptl_crystal_size_mid 0.42
_exptl_crystal_size_min 0.35
_refine_diff_density_max 0.376
_refine_diff_density_min -0.337
_refine_diff_density_rms 0.041
_refine_ls_extinction_method none
_refine_ls_goodness_of_fit_ref 1.054
_refine_ls_hydrogen_treatment constr
_refine_ls_matrix_type full
_refine_ls_number_parameters 319
_refine_ls_number_reflns 4738
_refine_ls_number_restraints 0
_refine_ls_restrained_S_all 1.054
_refine_ls_R_factor_all 0.0804
_refine_ls_R_factor_gt 0.0692
_refine_ls_shift/su_max 0.000
_refine_ls_shift/su_mean 0.000
_refine_ls_structure_factor_coef Fsqd
_refine_ls_weighting_details 'calc w=1/[\s^2^(Fo^2^)+(0.0959P)^2^+1.6087P] where P=(Fo^2^+2Fc^2^)/3'
_refine_ls_weighting_scheme calc
_refine_ls_wR_factor_gt 0.1878
_refine_ls_wR_factor_ref 0.1955
_reflns_number_gt 3974
_reflns_number_total 4738
_reflns_threshold_expression >2sigma(I)
_cod_data_source_file b815057e.txt
_cod_data_source_block dw0705
_cod_depositor_comments
;
The following automatic conversions were performed:
'_symmetry_cell_setting' value 'Monoclinic' changed to 'monoclinic'
according to '/home/saulius/struct/CIF-dictionaries/cif_core.dic'
dictionary named 'cif_core.dic' version 2.4.1 from 2010-06-29.

Automatic conversion script
Id: cif_fix_enum 1527 2010-12-29 10:47:43Z saulius 
;
_cod_original_sg_symbol_H-M 'P 21/n'
_cod_database_code 7000418

loop_
_symmetry_equiv_pos_as_xyz
'x, y, z'
'-x+1/2, y+1/2, -z+1/2'
'-x, -y, -z'
'x-1/2, -y-1/2, z-1/2'

loop_
_atom_site_label
_atom_site_type_symbol
_atom_site_fract_x
_atom_site_fract_y
_atom_site_fract_z
_atom_site_U_iso_or_equiv
_atom_site_adp_type
_atom_site_occupancy
_atom_site_symmetry_multiplicity
_atom_site_calc_flag
_atom_site_refinement_flags
_atom_site_disorder_assembly
_atom_site_disorder_group
Li1 Li 0.3462(4) 0.1649(2) 0.5418(2) 0.0457(9) Uani 1 1 d . . .
Al1 Al 0.38002(8) 0.17073(4) 0.68784(3) 0.0443(2) Uani 1 1 d . . .
C1 C 0.4176(4) 0.17560(19) 0.78284(13) 0.0689(8) Uani 1 1 d . A .
H1A H 0.4930 0.1285 0.7955 0.083 Uiso 1 1 calc R . .
H1B H 0.4698 0.2323 0.7935 0.083 Uiso 1 1 calc R . .
C2 C 0.2887(6) 0.1674(3) 0.82485(17) 0.1017(13) Uani 1 1 d . . .
H2A H 0.2299 0.1127 0.8142 0.122 Uiso 0.761(6) 1 calc PR A 1
H2B H 0.2172 0.2179 0.8178 0.122 Uiso 0.761(6) 1 calc PR A 1
H2C H 0.2004 0.1891 0.7962 0.122 Uiso 0.239(6) 1 d PR A 2
H2D H 0.2744 0.1027 0.8259 0.122 Uiso 0.239(6) 1 d PR A 2
C3 C 0.3571(6) 0.1648(3) 0.9006(2) 0.0712(11) Uani 0.761(6) 1 d P A 1
H3A H 0.4406 0.1203 0.9060 0.085 Uiso 0.761(6) 1 calc PR A 1
H3B H 0.4025 0.2229 0.9127 0.085 Uiso 0.761(6) 1 calc PR A 1
C3' C 0.2411(18) 0.1929(9) 0.8884(6) 0.0712(11) Uani 0.239(6) 1 d P A 2
H3'1 H 0.3035 0.2457 0.9007 0.085 Uiso 0.239(6) 1 calc PR A 2
H3'2 H 0.1328 0.2136 0.8807 0.085 Uiso 0.239(6) 1 calc PR A 2
C4 C 0.2428(9) 0.1448(4) 0.9410(2) 0.167(3) Uani 1 1 d . . .
H4A H 0.2866 0.1455 0.9859 0.251 Uiso 0.761(6) 1 calc PR A 1
H4B H 0.2011 0.0861 0.9305 0.251 Uiso 0.761(6) 1 calc PR A 1
H4C H 0.1595 0.1884 0.9355 0.251 Uiso 0.761(6) 1 calc PR A 1
H4D H 0.1935 0.1775 0.9746 0.251 Uiso 0.239(6) 1 d PR A 2
H4E H 0.3502 0.1312 0.9560 0.251 Uiso 0.239(6) 1 d PR A 2
H2F H 0.1859 0.0899 0.9317 0.251 Uiso 0.239(6) 1 d PR A 2
N1 N 0.5708(2) 0.16758(12) 0.57920(10) 0.0494(5) Uani 1 1 d . . .
C11 C 0.5803(3) 0.16886(14) 0.64478(13) 0.0479(6) Uani 1 1 d . . .
C12 C 0.7286(3) 0.17087(17) 0.67778(16) 0.0616(7) Uani 1 1 d . . .
H12 H 0.7377 0.1717 0.7236 0.074 Uiso 1 1 calc R . .
C13 C 0.8615(3) 0.17166(18) 0.6442(2) 0.0749(10) Uani 1 1 d . . .
H13 H 0.9610 0.1728 0.6668 0.090 Uiso 1 1 calc R . .
C14 C 0.8480(3) 0.17085(19) 0.5786(2) 0.0737(9) Uani 1 1 d . . .
H14 H 0.9373 0.1717 0.5546 0.088 Uiso 1 1 calc R . .
C15 C 0.7014(3) 0.16880(17) 0.54793(16) 0.0607(7) Uani 1 1 d . . .
H15 H 0.6920 0.1682 0.5021 0.073 Uiso 1 1 calc R . .
N2 N 0.2443(2) 0.06154(12) 0.58670(9) 0.0430(5) Uani 1 1 d . . .
C21 C 0.2585(2) 0.06539(14) 0.65258(11) 0.0423(5) Uani 1 1 d . . .
C22 C 0.1859(3) 0.00085(16) 0.68733(12) 0.0521(6) Uani 1 1 d . . .
H22 H 0.1962 0.0025 0.7331 0.063 Uiso 1 1 calc R . .
C23 C 0.0990(3) -0.06569(18) 0.65676(14) 0.0604(7) Uani 1 1 d . . .
H23 H 0.0493 -0.1088 0.6811 0.072 Uiso 1 1 calc R . .
C24 C 0.0863(3) -0.06796(17) 0.59060(13) 0.0576(7) Uani 1 1 d . . .
H24 H 0.0275 -0.1126 0.5681 0.069 Uiso 1 1 calc R . .
C25 C 0.1611(3) -0.00376(16) 0.55766(12) 0.0491(6) Uani 1 1 d . . .
H25 H 0.1534 -0.0059 0.5119 0.059 Uiso 1 1 calc R . .
N3 N 0.2437(2) 0.27247(13) 0.58081(10) 0.0495(5) Uani 1 1 d . . .
C31 C 0.2576(3) 0.27224(15) 0.64665(12) 0.0468(6) Uani 1 1 d . . .
C32 C 0.1864(3) 0.33973(17) 0.67949(15) 0.0595(7) Uani 1 1 d . . .
H32 H 0.1954 0.3403 0.7253 0.071 Uiso 1 1 calc R . .
C33 C 0.1030(4) 0.4058(2) 0.64664(18) 0.0771(9) Uani 1 1 d . . .
H33 H 0.0542 0.4510 0.6694 0.093 Uiso 1 1 calc R . .
C34 C 0.0925(4) 0.4045(2) 0.58038(18) 0.0771(9) Uani 1 1 d . . .
H34 H 0.0376 0.4492 0.5563 0.092 Uiso 1 1 calc R . .
C35 C 0.1628(3) 0.33745(17) 0.55002(15) 0.0631(7) Uani 1 1 d . . .
H35 H 0.1541 0.3367 0.5042 0.076 Uiso 1 1 calc R . .
O1 O 0.3256(2) 0.14967(12) 0.44649(8) 0.0623(5) Uani 1 1 d . B .
C42 C 0.3809(4) 0.0723(2) 0.41586(15) 0.0775(9) Uani 1 1 d . . .
H42A H 0.2946 0.0309 0.4047 0.093 Uiso 0.609(7) 1 calc PR B 1
H42B H 0.4602 0.0419 0.4446 0.093 Uiso 0.609(7) 1 calc PR B 1
H42C H 0.4908 0.0621 0.4308 0.093 Uiso 0.391(7) 1 d PR B 2
H42D H 0.3202 0.0206 0.4284 0.093 Uiso 0.391(7) 1 d PR B 2
C43 C 0.4496(8) 0.1048(5) 0.3562(3) 0.0731(15) Uani 0.609(7) 1 d P B 1
H43A H 0.5597 0.1215 0.3654 0.088 Uiso 0.609(7) 1 calc PR B 1
H43B H 0.4423 0.0595 0.3219 0.088 Uiso 0.609(7) 1 calc PR B 1
C43' C 0.3681(13) 0.0808(8) 0.3483(5) 0.0731(15) Uani 0.391(7) 1 d P B 2
H43C H 0.2747 0.0501 0.3292 0.088 Uiso 0.391(7) 1 calc PR B 2
H43D H 0.4608 0.0568 0.3293 0.088 Uiso 0.391(7) 1 calc PR B 2
C44 C 0.3550(5) 0.1815(3) 0.33758(18) 0.1004(13) Uani 1 1 d . . .
H44A H 0.2642 0.1644 0.3085 0.120 Uiso 0.609(7) 1 calc PR B 1
H44B H 0.4164 0.2257 0.3154 0.120 Uiso 0.609(7) 1 calc PR B 1
H44C H 0.4562 0.2067 0.3278 0.120 Uiso 0.391(7) 1 d PR B 2
H44D H 0.2775 0.1952 0.3015 0.120 Uiso 0.391(7) 1 d PR B 2
C45 C 0.3045(4) 0.2176(2) 0.40010(15) 0.0723(8) Uani 1 1 d . B .
H45A H 0.3677 0.2696 0.4137 0.087 Uiso 1 1 calc R . .
H45B H 0.1943 0.2355 0.3950 0.087 Uiso 1 1 calc R . .
O2 O 0.3005(6) 0.4471(3) 0.3668(3) 0.183(2) Uani 1 1 d . C .
C52 C 0.3396(6) 0.4953(3) 0.4196(3) 0.1206(15) Uani 1 1 d . . .
H52A H 0.4004 0.4592 0.4521 0.145 Uiso 0.508(15) 1 calc PR C 1
H52B H 0.2453 0.5166 0.4389 0.145 Uiso 0.508(15) 1 calc PR C 1
H52C H 0.4371 0.4732 0.4418 0.145 Uiso 0.492(15) 1 d PR C 2
H52D H 0.2568 0.4928 0.4500 0.145 Uiso 0.492(15) 1 d PR C 2
C53 C 0.4343(17) 0.5715(10) 0.3995(8) 0.091(2) Uani 0.508(15) 1 d P C 1
H53A H 0.5467 0.5587 0.4054 0.109 Uiso 0.508(15) 1 calc PR C 1
H53B H 0.4115 0.6256 0.4237 0.109 Uiso 0.508(15) 1 calc PR C 1
C53' C 0.3608(19) 0.5903(10) 0.3955(8) 0.091(2) Uani 0.492(15) 1 d P C 2
H53C H 0.2683 0.6266 0.4021 0.109 Uiso 0.492(15) 1 calc PR C 2
H53D H 0.4530 0.6183 0.4180 0.109 Uiso 0.492(15) 1 calc PR C 2
C54 C 0.3808(7) 0.5796(3) 0.3296(2) 0.136(2) Uani 1 1 d . . .
H54A H 0.2937 0.6218 0.3234 0.164 Uiso 0.508(15) 1 calc PR C 1
H54B H 0.4664 0.5994 0.3040 0.164 Uiso 0.508(15) 1 calc PR C 1
H54C H 0.3181 0.6236 0.3041 0.164 Uiso 0.492(15) 1 d PR C 2
H54D H 0.4911 0.5881 0.3214 0.164 Uiso 0.492(15) 1 d PR C 2
C55 C 0.3330(8) 0.4942(4) 0.3119(3) 0.152(2) Uani 1 1 d . C .
H55A H 0.2393 0.4970 0.2816 0.182 Uiso 1 1 calc R . .
H55B H 0.4159 0.4642 0.2899 0.182 Uiso 1 1 calc R . .

loop_
_atom_site_aniso_label
_atom_site_aniso_U_11
_atom_site_aniso_U_22
_atom_site_aniso_U_33
_atom_site_aniso_U_23
_atom_site_aniso_U_13
_atom_site_aniso_U_12
Li1 0.0380(19) 0.041(2) 0.058(2) 0.0057(16) -0.0015(16) -0.0009(15)
Al1 0.0468(4) 0.0416(4) 0.0437(4) -0.0021(3) -0.0029(3) -0.0019(3)
C1 0.100(2) 0.0545(17) 0.0498(15) -0.0040(12) -0.0104(14) 0.0001(15)
C2 0.153(4) 0.093(3) 0.061(2) -0.0167(18) 0.023(2) -0.028(2)
C3 0.083(3) 0.062(2) 0.067(2) -0.0111(18) 0.003(2) -0.007(2)
C3' 0.083(3) 0.062(2) 0.067(2) -0.0111(18) 0.003(2) -0.007(2)
C4 0.278(9) 0.140(5) 0.081(3) -0.002(3) -0.003(4) -0.052(5)
N1 0.0432(11) 0.0414(11) 0.0634(13) -0.0005(9) 0.0030(9) -0.0024(8)
C11 0.0406(12) 0.0332(12) 0.0684(16) -0.0008(10) -0.0063(10) -0.0019(9)
C12 0.0475(14) 0.0481(15) 0.086(2) -0.0059(13) -0.0151(13) -0.0013(11)
C13 0.0358(13) 0.0544(17) 0.132(3) -0.0108(17) -0.0110(15) -0.0011(11)
C14 0.0453(15) 0.0550(17) 0.123(3) -0.0115(17) 0.0197(16) -0.0043(12)
C15 0.0516(14) 0.0479(15) 0.084(2) -0.0042(13) 0.0169(13) -0.0054(11)
N2 0.0373(9) 0.0406(10) 0.0503(11) -0.0006(8) -0.0016(8) 0.0005(8)
C21 0.0407(11) 0.0378(12) 0.0478(13) 0.0002(9) -0.0013(9) 0.0034(9)
C22 0.0577(14) 0.0468(14) 0.0516(13) 0.0046(11) 0.0021(11) -0.0014(11)
C23 0.0611(16) 0.0480(15) 0.0722(18) 0.0112(12) 0.0055(13) -0.0115(12)
C24 0.0536(15) 0.0446(14) 0.0732(18) -0.0050(12) -0.0043(12) -0.0128(11)
C25 0.0445(12) 0.0489(14) 0.0526(13) -0.0047(11) -0.0040(10) -0.0034(10)
N3 0.0468(11) 0.0417(11) 0.0589(12) 0.0027(9) -0.0037(9) 0.0007(8)
C31 0.0387(12) 0.0383(12) 0.0628(15) -0.0036(10) -0.0002(10) -0.0055(9)
C32 0.0585(15) 0.0464(15) 0.0731(18) -0.0116(12) 0.0006(13) 0.0001(12)
C33 0.0706(19) 0.0495(17) 0.110(3) -0.0175(16) -0.0015(17) 0.0165(14)
C34 0.075(2) 0.0521(17) 0.101(2) 0.0033(16) -0.0182(17) 0.0176(14)
C35 0.0631(17) 0.0505(16) 0.0734(18) 0.0065(13) -0.0114(13) 0.0058(12)
O1 0.0875(14) 0.0525(11) 0.0464(10) 0.0049(8) 0.0003(9) 0.0075(9)
C42 0.110(3) 0.0580(18) 0.0650(18) 0.0017(14) 0.0123(17) 0.0177(17)
C43 0.061(4) 0.093(4) 0.066(3) 0.000(2) 0.009(3) 0.016(3)
C43' 0.061(4) 0.093(4) 0.066(3) 0.000(2) 0.009(3) 0.016(3)
C44 0.120(3) 0.113(3) 0.070(2) 0.030(2) 0.022(2) 0.024(2)
C45 0.080(2) 0.0640(18) 0.0739(19) 0.0200(15) 0.0094(15) 0.0108(15)
O2 0.239(5) 0.092(3) 0.207(5) 0.018(3) -0.049(4) -0.072(3)
C52 0.123(4) 0.114(4) 0.125(4) 0.027(3) 0.011(3) -0.017(3)
C53 0.089(7) 0.074(6) 0.110(4) -0.012(4) 0.012(7) -0.024(6)
C53' 0.089(7) 0.074(6) 0.110(4) -0.012(4) 0.012(7) -0.024(6)
C54 0.192(5) 0.109(4) 0.110(4) -0.005(3) 0.021(3) -0.063(4)
C55 0.180(6) 0.139(5) 0.139(5) -0.056(4) 0.025(4) -0.048(4)

loop_
_atom_type_symbol
_atom_type_description
_atom_type_scat_dispersion_real
_atom_type_scat_dispersion_imag
_atom_type_scat_source
C C 0.0033 0.0016 'International Tables Vol C Tables 4.2.6.8 and 6.1.1.4'
H H 0.0000 0.0000 'International Tables Vol C Tables 4.2.6.8 and 6.1.1.4'
N N 0.0061 0.0033 'International Tables Vol C Tables 4.2.6.8 and 6.1.1.4'
Al Al 0.0645 0.0514 'International Tables Vol C Tables 4.2.6.8 and 6.1.1.4'
O O 0.0106 0.0060 'International Tables Vol C Tables 4.2.6.8 and 6.1.1.4'
Li Li -0.0003 0.0001 'International Tables Vol C Tables 4.2.6.8 and 6.1.1.4'

loop_
_geom_angle_atom_site_label_1
_geom_angle_atom_site_label_2
_geom_angle_atom_site_label_3
_geom_angle
_geom_angle_site_symmetry_1
_geom_angle_site_symmetry_3
_geom_angle_publ_flag
O1 Li1 N1 113.3(2) . . ?
O1 Li1 N3 118.47(19) . . ?
N1 Li1 N3 105.10(19) . . ?
O1 Li1 N2 110.68(19) . . ?
N1 Li1 N2 105.64(18) . . ?
N3 Li1 N2 102.43(19) . . ?
O1 Li1 Al1 174.96(18) . . ?
N1 Li1 Al1 66.32(13) . . ?
N3 Li1 Al1 66.00(12) . . ?
N2 Li1 Al1 65.17(12) . . ?
C1 Al1 C11 111.24(13) . . ?
C1 Al1 C21 115.72(12) . . ?
C11 Al1 C21 105.63(9) . . ?
C1 Al1 C31 115.86(12) . . ?
C11 Al1 C31 105.26(10) . . ?
C21 Al1 C31 101.99(9) . . ?
C1 Al1 Li1 176.06(13) . . ?
C11 Al1 Li1 64.84(10) . . ?
C21 Al1 Li1 66.71(10) . . ?
C31 Al1 Li1 65.76(10) . . ?
C2 C1 Al1 120.9(3) . . ?
C2 C1 H1A 107.1 . . ?
Al1 C1 H1A 107.1 . . ?
C2 C1 H1B 107.1 . . ?
Al1 C1 H1B 107.1 . . ?
H1A C1 H1B 106.8 . . ?
C3' C2 C1 142.1(7) . . ?
C1 C2 C3 109.7(4) . . ?
C3' C2 H2A 104.5 . . ?
C1 C2 H2A 109.7 . . ?
C3 C2 H2A 109.7 . . ?
C3' C2 H2B 73.5 . . ?
C1 C2 H2B 109.7 . . ?
C3 C2 H2B 109.7 . . ?
H2A C2 H2B 108.2 . . ?
C3' C2 H2C 101.5 . . ?
C1 C2 H2C 101.5 . . ?
C3 C2 H2C 142.4 . . ?
H2A C2 H2C 77.6 . . ?
C3' C2 H2D 101.5 . . ?
C1 C2 H2D 101.5 . . ?
C3 C2 H2D 89.6 . . ?
H2B C2 H2D 134.0 . . ?
H2C C2 H2D 104.6 . . ?
C4 C3 C2 111.5(4) . . ?
C4 C3 H3A 109.3 . . ?
C2 C3 H3A 109.3 . . ?
C4 C3 H3B 109.3 . . ?
C2 C3 H3B 109.3 . . ?
H3A C3 H3B 108.0 . . ?
C2 C3 H4E 147.6 . . ?
H3A C3 H4E 72.8 . . ?
H3B C3 H4E 100.0 . . ?
C4 C3' C2 128.1(11) . . ?
C4 C3' H3'1 105.3 . . ?
C2 C3' H3'1 105.3 . . ?
C4 C3' H3'2 105.3 . . ?
C2 C3' H3'2 105.3 . . ?
H3'1 C3' H3'2 106.0 . . ?
C3' C4 H4A 139.9 . . ?
C3 C4 H4A 109.5 . . ?
C3' C4 H4B 109.7 . . ?
C3 C4 H4B 109.5 . . ?
H4A C4 H4B 109.5 . . ?
C3' C4 H4C 64.1 . . ?
C3 C4 H4C 109.5 . . ?
H4A C4 H4C 109.5 . . ?
H4B C4 H4C 109.5 . . ?
C3' C4 H4D 109.5 . . ?
C3 C4 H4D 133.8 . . ?
H4A C4 H4D 58.3 . . ?
H4B C4 H4D 116.6 . . ?
H4C C4 H4D 52.1 . . ?
C3' C4 H4E 109.5 . . ?
C3 C4 H4E 62.2 . . ?
H4A C4 H4E 53.8 . . ?
H4B C4 H4E 101.8 . . ?
H4C C4 H4E 148.5 . . ?
H4D C4 H4E 109.5 . . ?
C3' C4 H2F 109.5 . . ?
C3 C4 H2F 116.1 . . ?
H4A C4 H2F 110.5 . . ?
H4C C4 H2F 101.4 . . ?
H4D C4 H2F 109.5 . . ?
H4E C4 H2F 109.5 . . ?
C15 N1 C11 119.6(2) . . ?
C15 N1 Li1 128.8(2) . . ?
C11 N1 Li1 111.61(19) . . ?
N1 C11 C12 118.3(2) . . ?
N1 C11 Al1 117.21(16) . . ?
C12 C11 Al1 124.5(2) . . ?
C13 C12 C11 120.8(3) . . ?
C13 C12 H12 119.6 . . ?
C11 C12 H12 119.6 . . ?
C14 C13 C12 119.4(3) . . ?
C14 C13 H13 120.3 . . ?
C12 C13 H13 120.3 . . ?
C13 C14 C15 118.2(3) . . ?
C13 C14 H14 120.9 . . ?
C15 C14 H14 120.9 . . ?
N1 C15 C14 123.7(3) . . ?
N1 C15 H15 118.2 . . ?
C14 C15 H15 118.2 . . ?
C25 N2 C21 119.2(2) . . ?
C25 N2 Li1 126.3(2) . . ?
C21 N2 Li1 114.35(18) . . ?
N2 C21 C22 118.6(2) . . ?
N2 C21 Al1 113.75(15) . . ?
C22 C21 Al1 127.61(18) . . ?
C23 C22 C21 121.6(2) . . ?
C23 C22 H22 119.2 . . ?
C21 C22 H22 119.2 . . ?
C24 C23 C22 118.6(2) . . ?
C24 C23 H23 120.7 . . ?
C22 C23 H23 120.7 . . ?
C23 C24 C25 118.3(2) . . ?
C23 C24 H24 120.8 . . ?
C25 C24 H24 120.8 . . ?
N2 C25 C24 123.7(2) . . ?
N2 C25 H25 118.2 . . ?
C24 C25 H25 118.2 . . ?
C35 N3 C31 118.9(2) . . ?
C35 N3 Li1 128.3(2) . . ?
C31 N3 Li1 112.68(18) . . ?
N3 C31 C32 118.6(2) . . ?
N3 C31 Al1 115.53(16) . . ?
C32 C31 Al1 125.9(2) . . ?
C33 C32 C31 121.4(3) . . ?
C33 C32 H32 119.3 . . ?
C31 C32 H32 119.3 . . ?
C34 C33 C32 118.5(3) . . ?
C34 C33 H33 120.8 . . ?
C32 C33 H33 120.8 . . ?
C35 C34 C33 118.5(3) . . ?
C35 C34 H34 120.8 . . ?
C33 C34 H34 120.8 . . ?
N3 C35 C34 124.1(3) . . ?
N3 C35 H35 117.9 . . ?
C34 C35 H35 117.9 . . ?
C45 O1 C42 108.9(2) . . ?
C45 O1 Li1 126.3(2) . . ?
C42 O1 Li1 121.95(19) . . ?
C43' C42 O1 111.3(5) . . ?
O1 C42 C43 105.3(3) . . ?
C43' C42 H42A 79.7 . . ?
O1 C42 H42A 110.7 . . ?
C43 C42 H42A 110.7 . . ?
C43' C42 H42B 130.2 . . ?
O1 C42 H42B 110.7 . . ?
C43 C42 H42B 110.7 . . ?
H42A C42 H42B 108.8 . . ?
C43' C42 H42C 109.4 . . ?
O1 C42 H42C 109.4 . . ?
C43 C42 H42C 83.2 . . ?
H42A C42 H42C 131.6 . . ?
C43' C42 H42D 109.4 . . ?
O1 C42 H42D 109.4 . . ?
C43 C42 H42D 136.9 . . ?
H42B C42 H42D 80.1 . . ?
H42C C42 H42D 108.0 . . ?
C44 C43 C42 103.5(4) . . ?
C44 C43 H43A 111.1 . . ?
C42 C43 H43A 111.1 . . ?
C44 C43 H43B 111.1 . . ?
C42 C43 H43B 111.1 . . ?
H43A C43 H43B 109.0 . . ?
C42 C43' C44 103.6(7) . . ?
C42 C43' H43C 111.0 . . ?
C44 C43' H43C 111.0 . . ?
C42 C43' H43D 111.0 . . ?
C44 C43' H43D 111.0 . . ?
H43C C43' H43D 109.0 . . ?
C43 C44 C45 104.7(3) . . ?
C45 C44 C43' 104.9(4) . . ?
C43 C44 H44A 110.8 . . ?
C45 C44 H44A 110.8 . . ?
C43' C44 H44A 82.8 . . ?
C43 C44 H44B 110.8 . . ?
C45 C44 H44B 110.8 . . ?
C43' C44 H44B 134.5 . . ?
H44A C44 H44B 108.9 . . ?
C43 C44 H44C 82.9 . . ?
C45 C44 H44C 110.8 . . ?
C43' C44 H44C 110.8 . . ?
H44A C44 H44C 130.6 . . ?
C43 C44 H44D 134.7 . . ?
C45 C44 H44D 110.8 . . ?
C43' C44 H44D 110.8 . . ?
H44B C44 H44D 82.1 . . ?
H44C C44 H44D 108.8 . . ?
O1 C45 C44 107.1(3) . . ?
O1 C45 H45A 110.3 . . ?
C44 C45 H45A 110.3 . . ?
O1 C45 H45B 110.3 . . ?
C44 C45 H45B 110.3 . . ?
H45A C45 H45B 108.6 . . ?
C52 O2 C55 109.6(4) . . ?
O2 C52 C53 107.7(7) . . ?
O2 C52 C53' 105.9(7) . . ?
O2 C52 H52A 110.2 . . ?
C53 C52 H52A 110.2 . . ?
C53' C52 H52A 132.0 . . ?
O2 C52 H52B 110.2 . . ?
C53 C52 H52B 110.2 . . ?
C53' C52 H52B 87.0 . . ?
H52A C52 H52B 108.5 . . ?
O2 C52 H52C 110.6 . . ?
C53 C52 H52C 85.9 . . ?
C53' C52 H52C 110.6 . . ?
H52B C52 H52C 128.4 . . ?
O2 C52 H52D 110.6 . . ?
C53 C52 H52D 130.1 . . ?
C53' C52 H52D 110.6 . . ?
H52A C52 H52D 85.2 . . ?
H52C C52 H52D 108.7 . . ?
C52 C53 C54 101.4(8) . . ?
C52 C53 H53A 111.5 . . ?
C54 C53 H53A 111.5 . . ?
C52 C53 H53B 111.5 . . ?
C54 C53 H53B 111.5 . . ?
H53A C53 H53B 109.3 . . ?
C54 C53' C52 103.6(9) . . ?
C54 C53' H53C 111.0 . . ?
C52 C53' H53C 111.0 . . ?
C54 C53' H53D 111.0 . . ?
C52 C53' H53D 111.0 . . ?
H53C C53' H53D 109.0 . . ?
C55 C54 C53' 108.0(7) . . ?
C55 C54 C53 104.0(7) . . ?
C55 C54 H54A 110.9 . . ?
C53' C54 H54A 84.6 . . ?
C53 C54 H54A 110.9 . . ?
C55 C54 H54B 110.9 . . ?
C53' C54 H54B 129.9 . . ?
C53 C54 H54B 110.9 . . ?
H54A C54 H54B 109.0 . . ?
C55 C54 H54C 110.1 . . ?
C53' C54 H54C 110.1 . . ?
C53 C54 H54C 134.0 . . ?
H54B C54 H54C 84.7 . . ?
C55 C54 H54D 110.1 . . ?
C53' C54 H54D 110.1 . . ?
C53 C54 H54D 86.9 . . ?
H54A C54 H54D 128.8 . . ?
H54C C54 H54D 108.4 . . ?
O2 C55 C54 109.5(4) . . ?
O2 C55 H55A 109.8 . . ?
C54 C55 H55A 109.8 . . ?
O2 C55 H55B 109.8 . . ?
C54 C55 H55B 109.8 . . ?
H55A C55 H55B 108.2 . . ?

loop_
_geom_bond_atom_site_label_1
_geom_bond_atom_site_label_2
_geom_bond_distance
_geom_bond_site_symmetry_2
_geom_bond_publ_flag
Li1 O1 1.990(4) . ?
Li1 N1 2.039(4) . ?
Li1 N3 2.055(4) . ?
Li1 N2 2.059(4) . ?
Li1 Al1 3.032(4) . ?
Al1 C1 1.980(3) . ?
Al1 C11 2.008(3) . ?
Al1 C21 2.022(2) . ?
Al1 C31 2.024(2) . ?
C1 C2 1.472(5) . ?
C1 H1A 0.9900 . ?
C1 H1B 0.9900 . ?
C2 C3' 1.466(13) . ?
C2 C3 1.643(6) . ?
C2 H2A 0.9900 . ?
C2 H2B 0.9900 . ?
C2 H2C 0.9899 . ?
C2 H2D 0.9900 . ?
C3 C4 1.378(7) . ?
C3 H3A 0.9900 . ?
C3 H3B 0.9900 . ?
C3 H4E 1.2653 . ?
C3' C4 1.315(14) . ?
C3' H3'1 0.9900 . ?
C3' H3'2 0.9900 . ?
C4 H4A 0.9800 . ?
C4 H4B 0.9800 . ?
C4 H4C 0.9800 . ?
C4 H4D 0.9801 . ?
C4 H4E 0.9800 . ?
C4 H2F 0.9799 . ?
N1 C15 1.345(3) . ?
N1 C11 1.361(3) . ?
C11 C12 1.410(3) . ?
C12 C13 1.389(5) . ?
C12 H12 0.9500 . ?
C13 C14 1.361(5) . ?
C13 H13 0.9500 . ?
C14 C15 1.377(4) . ?
C14 H14 0.9500 . ?
C15 H15 0.9500 . ?
N2 C25 1.342(3) . ?
N2 C21 1.368(3) . ?
C21 C22 1.395(3) . ?
C22 C23 1.385(4) . ?
C22 H22 0.9500 . ?
C23 C24 1.373(4) . ?
C23 H23 0.9500 . ?
C24 C25 1.380(4) . ?
C24 H24 0.9500 . ?
C25 H25 0.9500 . ?
N3 C35 1.344(3) . ?
N3 C31 1.366(3) . ?
C31 C32 1.400(3) . ?
C32 C33 1.386(4) . ?
C32 H32 0.9500 . ?
C33 C34 1.375(5) . ?
C33 H33 0.9500 . ?
C34 C35 1.365(4) . ?
C34 H34 0.9500 . ?
C35 H35 0.9500 . ?
O1 C45 1.415(3) . ?
O1 C42 1.436(3) . ?
C42 C43' 1.406(10) . ?
C42 C43 1.498(7) . ?
C42 H42A 0.9900 . ?
C42 H42B 0.9900 . ?
C42 H42C 0.9899 . ?
C42 H42D 0.9899 . ?
C43 C44 1.460(7) . ?
C43 H43A 0.9900 . ?
C43 H43B 0.9900 . ?
C43' C44 1.549(12) . ?
C43' H43C 0.9900 . ?
C43' H43D 0.9900 . ?
C44 C45 1.505(5) . ?
C44 H44A 0.9900 . ?
C44 H44B 0.9900 . ?
C44 H44C 0.9900 . ?
C44 H44D 0.9899 . ?
C45 H45A 0.9900 . ?
C45 H45B 0.9900 . ?
O2 C52 1.342(6) . ?
O2 C55 1.394(7) . ?
C52 C53 1.496(15) . ?
C52 C53' 1.544(16) . ?
C52 H52A 0.9900 . ?
C52 H52B 0.9900 . ?
C52 H52C 0.9900 . ?
C52 H52D 0.9900 . ?
C53 C54 1.498(16) . ?
C53 H53A 0.9900 . ?
C53 H53B 0.9900 . ?
C53' C54 1.403(16) . ?
C53' H53C 0.9900 . ?
C53' H53D 0.9900 . ?
C54 C55 1.403(7) . ?
C54 H54A 0.9900 . ?
C54 H54B 0.9900 . ?
C54 H54C 0.9900 . ?
C54 H54D 0.9900 . ?
C55 H55A 0.9900 . ?
C55 H55B 0.9900 . ?
